data_8105597
loop_
_publ_author_name
'Mach\'alkov\'a, Aneta'
'Charamzov\'a, Iva'
'Honz\'i\<cek, Jan'
'Vinkl\'arek, Jarom\'ir'
'C\'isa\<rov\'a, Ivana'

_publ_section_title
;
 Crystal structure of oxidobis(piperidine-1-carbodithioato-\k2
 S,S&#x2032;)vanadium(IV), C12H20N2OS4V
;
_journal_issue 2
_journal_name_full 'Zeitschrift f\"ur Kristallographie - New Crystal Structures'
_journal_page_first 223
_journal_page_last 225
_journal_paper_doi 10.1515/ncrs-2018-0265
_journal_volume 234
_journal_year 2019
_chemical_compound_source 'synthesized by the authors'
_chemical_formula_moiety 'C12 H20 N2 O S4 V'
_chemical_formula_sum 'C12 H20 N2 O S4 V'
_chemical_formula_weight 387.48
_space_group_crystal_system triclinic
_space_group_IT_number 2
_space_group_name_Hall '-P 1'
_space_group_name_H-M_alt 'P -1'
_atom_sites_solution_hydrogens geom
_cell_angle_alpha 87.1010(10)
_cell_angle_beta 82.3160(10)
_cell_angle_gamma 71.4110(10)
_cell_formula_units_Z 2
_cell_length_a 7.0892(2)
_cell_length_b 8.8797(2)
_cell_length_c 13.8486(3)
_cell_measurement_reflns_used 8541
_cell_measurement_temperature 150(2)
_cell_measurement_theta_max 27.5583
_cell_measurement_theta_min 2.8284
_cell_volume 818.84(3)
_computing_cell_refinement 'SAINT V8.37A (Bruker AXS Inc., 2015)'
_computing_data_collection 'Bruker Instrument Service v2016.1.0.1'
_computing_data_reduction 'SAINT V8.37A (Bruker AXS Inc., 2015)'
_computing_structure_refinement 'SHELXL-2018/1 (Sheldrick, 2018)'
_computing_structure_solution 'XT, VERSION 2014/5'
_diffrn_ambient_temperature 150(2)
_diffrn_measured_fraction_theta_full 0.999
_diffrn_measured_fraction_theta_max 0.992
_diffrn_measurement_device_type 'NoniusKappa+Bruker APEX-II CCD'
_diffrn_measurement_method '\f and \w scans'
_diffrn_radiation_type MoK\a
_diffrn_radiation_wavelength 0.71073
_diffrn_reflns_av_unetI/netI 0.0308
_diffrn_reflns_Laue_measured_fraction_full 0.999
_diffrn_reflns_Laue_measured_fraction_max 0.992
_diffrn_reflns_limit_h_max 9
_diffrn_reflns_limit_h_min -9
_diffrn_reflns_limit_k_max 11
_diffrn_reflns_limit_k_min -11
_diffrn_reflns_limit_l_max 17
_diffrn_reflns_limit_l_min 0
_diffrn_reflns_number 3755
_diffrn_reflns_point_group_measured_fraction_full 0.999
_diffrn_reflns_point_group_measured_fraction_max 0.992
_diffrn_reflns_theta_full 25.242
_diffrn_reflns_theta_max 27.578
_diffrn_reflns_theta_min 2.420
_diffrn_source 'fine-focus sealed tube'
_exptl_absorpt_coefficient_mu 1.111
_exptl_absorpt_correction_T_max 0.84
_exptl_absorpt_correction_T_min 0.70
_exptl_absorpt_correction_type multi-scan
_exptl_absorpt_process_details
;
 TWINABS - Bruker AXS scaling for twinned crystals - Version 2012/1
;
_exptl_crystal_colour green
_exptl_crystal_density_diffrn 1.572
_exptl_crystal_description prism
_exptl_crystal_F_000 402
_exptl_crystal_size_max 0.300
_exptl_crystal_size_mid 0.266
_exptl_crystal_size_min 0.163
_refine_diff_density_max 0.404
_refine_diff_density_min -0.319
_refine_diff_density_rms 0.070
_refine_ls_extinction_coef .
_refine_ls_extinction_method none
_refine_ls_goodness_of_fit_ref 1.097
_refine_ls_hydrogen_treatment constr
_refine_ls_matrix_type full
_refine_ls_number_parameters 182
_refine_ls_number_reflns 3755
_refine_ls_number_restraints 0
_refine_ls_restrained_S_all 1.097
_refine_ls_R_factor_all 0.0291
_refine_ls_R_factor_gt 0.0249
_refine_ls_shift/su_max 0.001
_refine_ls_shift/su_mean 0.000
_refine_ls_structure_factor_coef Fsqd
_refine_ls_weighting_details 'w=1/[\s^2^(Fo^2^)+(0.0324P)^2^+0.1903P] where P=(Fo^2^+2Fc^2^)/3'
_refine_ls_weighting_scheme calc
_refine_ls_wR_factor_gt 0.0682
_refine_ls_wR_factor_ref 0.0707
_reflns_Friedel_coverage 0.000
_reflns_Friedel_fraction_full .
_reflns_Friedel_fraction_max .
_reflns_number_gt 3414
_reflns_number_total 3755
_reflns_threshold_expression 'I > 2\s(I)'
_cod_data_source_file suppl_ncrs-2018-0265_suppl.cif
_cod_data_source_block jv
_cod_database_code 8105597
_shelx_space_group_comment
;
The symmetry employed for this shelxl refinement is uniquely defined
by the following loop, which should always be used as a source of
symmetry information in preference to the above space-group names.
They are only intended as comments.
;
_shelx_estimated_absorpt_t_min 0.732
_shelx_estimated_absorpt_t_max 0.840

loop_
_space_group_symop_operation_xyz
'x, y, z'
'-x, -y, -z'

loop_
_atom_site_label
_atom_site_type_symbol
_atom_site_fract_x
_atom_site_fract_y
_atom_site_fract_z
_atom_site_U_iso_or_equiv
_atom_site_adp_type
_atom_site_occupancy
_atom_site_site_symmetry_order
_atom_site_calc_flag
_atom_site_refinement_flags_posn
_atom_site_refinement_flags_adp
_atom_site_refinement_flags_occupancy
_atom_site_disorder_assembly
_atom_site_disorder_group
C1 C 0.2290(3) 0.4588(2) 0.16031(12) 0.0136(3) Uani 1 1 d . . . . .
C2 C 0.3778(3) 0.2406(2) 0.04422(13) 0.0167(4) Uani 1 1 d . . . . .
H2A H 0.439807 0.135674 0.074027 0.020 Uiso 1 1 calc R U . . .
H2B H 0.482136 0.293318 0.028912 0.020 Uiso 1 1 calc R U . . .
C3 C 0.2993(3) 0.2179(2) -0.04903(14) 0.0188(4) Uani 1 1 d . . . . .
H3A H 0.409628 0.147035 -0.093244 0.023 Uiso 1 1 calc R U . . .
H3B H 0.250277 0.321801 -0.082363 0.023 Uiso 1 1 calc R U . . .
C4 C 0.1292(3) 0.1461(2) -0.02727(15) 0.0218(4) Uani 1 1 d . . . . .
H4A H 0.076247 0.136277 -0.088477 0.026 Uiso 1 1 calc R U . . .
H4B H 0.180111 0.038559 0.001403 0.026 Uiso 1 1 calc R U . . .
C5 C -0.0379(3) 0.2519(2) 0.04369(15) 0.0208(4) Uani 1 1 d . . . . .
H5A H -0.097162 0.355873 0.012231 0.025 Uiso 1 1 calc R U . . .
H5B H -0.144755 0.202010 0.060365 0.025 Uiso 1 1 calc R U . . .
C6 C 0.0409(3) 0.2774(2) 0.13628(14) 0.0183(4) Uani 1 1 d . . . . .
H6A H -0.067455 0.354145 0.178302 0.022 Uiso 1 1 calc R U . . .
H6B H 0.082610 0.175593 0.172544 0.022 Uiso 1 1 calc R U . . .
C7 C 0.3656(3) 0.7371(2) 0.45494(13) 0.0157(4) Uani 1 1 d . . . . .
C8 C 0.2620(3) 0.7993(3) 0.62803(14) 0.0227(4) Uani 1 1 d . . . . .
H8A H 0.272599 0.709082 0.674268 0.027 Uiso 1 1 calc R U . . .
H8B H 0.125969 0.832947 0.607555 0.027 Uiso 1 1 calc R U . . .
C9 C 0.2928(3) 0.9358(2) 0.67804(15) 0.0228(4) Uani 1 1 d . . . . .
H9A H 0.195490 0.964245 0.737718 0.027 Uiso 1 1 calc R U . . .
H9B H 0.267610 1.029794 0.634146 0.027 Uiso 1 1 calc R U . . .
C10 C 0.5052(3) 0.8920(2) 0.70500(14) 0.0222(4) Uani 1 1 d . . . . .
H10A H 0.524606 0.985406 0.733312 0.027 Uiso 1 1 calc R U . . .
H10B H 0.525708 0.806007 0.754635 0.027 Uiso 1 1 calc R U . . .
C11 C 0.6575(3) 0.8374(2) 0.61538(15) 0.0226(4) Uani 1 1 d . . . . .
H11A H 0.794238 0.800834 0.634988 0.027 Uiso 1 1 calc R U . . .
H11B H 0.648512 0.928064 0.569658 0.027 Uiso 1 1 calc R U . . .
C12 C 0.6222(3) 0.7032(2) 0.56407(15) 0.0205(4) Uani 1 1 d . . . . .
H12A H 0.714844 0.677803 0.502713 0.025 Uiso 1 1 calc R U . . .
H12B H 0.650772 0.606990 0.606072 0.025 Uiso 1 1 calc R U . . .
N1 N 0.2133(2) 0.33817(18) 0.11385(11) 0.0143(3) Uani 1 1 d . . . . .
N2 N 0.4131(2) 0.74806(19) 0.54210(11) 0.0172(3) Uani 1 1 d . . . . .
O1 O 0.2133(2) 0.88143(15) 0.20516(11) 0.0251(3) Uani 1 1 d . . . . .
S1 S 0.44321(7) 0.51475(5) 0.14671(3) 0.01716(11) Uani 1 1 d . . . . .
S2 S 0.03816(7) 0.57162(5) 0.24339(3) 0.01768(11) Uani 1 1 d . . . . .
S3 S 0.54246(7) 0.67672(6) 0.35371(3) 0.01816(11) Uani 1 1 d . . . . .
S4 S 0.12117(7) 0.77960(6) 0.43065(4) 0.02207(12) Uani 1 1 d . . . . .
V1 V 0.26244(5) 0.71744(3) 0.26431(2) 0.01483(8) Uani 1 1 d . . . . .

loop_
_atom_site_aniso_label
_atom_site_aniso_U_11
_atom_site_aniso_U_22
_atom_site_aniso_U_33
_atom_site_aniso_U_23
_atom_site_aniso_U_13
_atom_site_aniso_U_12
C1 0.0140(8) 0.0152(8) 0.0116(8) 0.0025(7) -0.0027(7) -0.0043(7)
C2 0.0148(9) 0.0159(8) 0.0179(9) -0.0034(7) -0.0006(7) -0.0027(7)
C3 0.0225(10) 0.0187(9) 0.0165(9) -0.0035(7) -0.0017(8) -0.0081(8)
C4 0.0256(11) 0.0216(9) 0.0225(10) -0.0051(8) -0.0038(9) -0.0124(8)
C5 0.0182(10) 0.0187(9) 0.0287(11) -0.0014(8) -0.0062(8) -0.0089(8)
C6 0.0159(9) 0.0183(9) 0.0222(10) -0.0012(8) 0.0011(8) -0.0086(8)
C7 0.0145(8) 0.0152(8) 0.0175(9) -0.0028(7) -0.0007(7) -0.0048(7)
C8 0.0183(10) 0.0364(11) 0.0158(9) -0.0053(8) 0.0012(8) -0.0124(9)
C9 0.0218(10) 0.0268(10) 0.0183(10) -0.0028(8) -0.0032(8) -0.0049(8)
C10 0.0273(11) 0.0217(9) 0.0216(10) 0.0011(8) -0.0098(9) -0.0107(8)
C11 0.0205(10) 0.0261(10) 0.0255(11) 0.0036(8) -0.0088(9) -0.0117(8)
C12 0.0135(9) 0.0250(10) 0.0220(10) 0.0008(8) -0.0055(8) -0.0033(8)
N1 0.0126(7) 0.0163(7) 0.0136(7) -0.0014(6) -0.0010(6) -0.0041(6)
N2 0.0137(8) 0.0227(8) 0.0158(8) -0.0026(6) -0.0006(6) -0.0068(6)
O1 0.0308(7) 0.0169(7) 0.0283(8) 0.0021(6) -0.0092(6) -0.0063(6)
S1 0.0160(2) 0.0198(2) 0.0178(2) -0.00479(18) 0.00167(18) -0.00932(18)
S2 0.0146(2) 0.0197(2) 0.0182(2) -0.00589(18) 0.00160(18) -0.00519(18)
S3 0.0143(2) 0.0219(2) 0.0175(2) -0.00445(18) 0.00053(18) -0.00481(18)
S4 0.0133(2) 0.0328(3) 0.0196(2) -0.0101(2) -0.00198(19) -0.0051(2)
V1 0.01694(15) 0.01247(16) 0.01532(18) -0.00111(12) -0.00314(12) -0.00438(14)

loop_
_atom_type_symbol
_atom_type_description
_atom_type_scat_dispersion_real
_atom_type_scat_dispersion_imag
_atom_type_scat_source
C C 0.0033 0.0016 'International Tables Vol C Tables 4.2.6.8 and 6.1.1.4'
H H 0.0000 0.0000 'International Tables Vol C Tables 4.2.6.8 and 6.1.1.4'
N N 0.0061 0.0033 'International Tables Vol C Tables 4.2.6.8 and 6.1.1.4'
O O 0.0106 0.0060 'International Tables Vol C Tables 4.2.6.8 and 6.1.1.4'
S S 0.1246 0.1234 'International Tables Vol C Tables 4.2.6.8 and 6.1.1.4'
V V 0.3005 0.5294 'International Tables Vol C Tables 4.2.6.8 and 6.1.1.4'

loop_
_geom_angle_atom_site_label_1
_geom_angle_atom_site_label_2
_geom_angle_atom_site_label_3
_geom_angle
_geom_angle_site_symmetry_1
_geom_angle_site_symmetry_3
N1 C1 S1 123.31(14) . .
N1 C1 S2 122.67(14) . .
S1 C1 S2 113.99(10) . .
N1 C2 C3 110.51(15) . .
N1 C2 H2A 109.5 . .
C3 C2 H2A 109.5 . .
N1 C2 H2B 109.5 . .
C3 C2 H2B 109.5 . .
H2A C2 H2B 108.1 . .
C2 C3 C4 110.87(16) . .
C2 C3 H3A 109.5 . .
C4 C3 H3A 109.5 . .
C2 C3 H3B 109.5 . .
C4 C3 H3B 109.5 . .
H3A C3 H3B 108.1 . .
C5 C4 C3 109.64(16) . .
C5 C4 H4A 109.7 . .
C3 C4 H4A 109.7 . .
C5 C4 H4B 109.7 . .
C3 C4 H4B 109.7 . .
H4A C4 H4B 108.2 . .
C6 C5 C4 111.15(16) . .
C6 C5 H5A 109.4 . .
C4 C5 H5A 109.4 . .
C6 C5 H5B 109.4 . .
C4 C5 H5B 109.4 . .
H5A C5 H5B 108.0 . .
N1 C6 C5 111.11(15) . .
N1 C6 H6A 109.4 . .
C5 C6 H6A 109.4 . .
N1 C6 H6B 109.4 . .
C5 C6 H6B 109.4 . .
H6A C6 H6B 108.0 . .
N2 C7 S4 123.15(14) . .
N2 C7 S3 123.09(14) . .
S4 C7 S3 113.75(10) . .
N2 C8 C9 110.56(16) . .
N2 C8 H8A 109.5 . .
C9 C8 H8A 109.5 . .
N2 C8 H8B 109.5 . .
C9 C8 H8B 109.5 . .
H8A C8 H8B 108.1 . .
C8 C9 C10 111.11(17) . .
C8 C9 H9A 109.4 . .
C10 C9 H9A 109.4 . .
C8 C9 H9B 109.4 . .
C10 C9 H9B 109.4 . .
H9A C9 H9B 108.0 . .
C11 C10 C9 110.31(16) . .
C11 C10 H10A 109.6 . .
C9 C10 H10A 109.6 . .
C11 C10 H10B 109.6 . .
C9 C10 H10B 109.6 . .
H10A C10 H10B 108.1 . .
C10 C11 C12 111.59(17) . .
C10 C11 H11A 109.3 . .
C12 C11 H11A 109.3 . .
C10 C11 H11B 109.3 . .
C12 C11 H11B 109.3 . .
H11A C11 H11B 108.0 . .
N2 C12 C11 110.85(16) . .
N2 C12 H12A 109.5 . .
C11 C12 H12A 109.5 . .
N2 C12 H12B 109.5 . .
C11 C12 H12B 109.5 . .
H12A C12 H12B 108.1 . .
C1 N1 C2 122.47(15) . .
C1 N1 C6 122.69(15) . .
C2 N1 C6 114.41(14) . .
C7 N2 C8 122.87(16) . .
C7 N2 C12 123.20(16) . .
C8 N2 C12 113.86(15) . .
C1 S1 V1 85.83(6) . .
C1 S2 V1 86.01(6) . .
C7 S3 V1 85.98(6) . .
C7 S4 V1 86.00(6) . .
O1 V1 S3 112.09(6) . .
O1 V1 S2 112.55(6) . .
S3 V1 S2 135.360(18) . .
O1 V1 S4 106.85(6) . .
S3 V1 S4 74.231(19) . .
S2 V1 S4 92.64(2) . .
O1 V1 S1 105.83(6) . .
S3 V1 S1 94.08(2) . .
S2 V1 S1 74.168(18) . .
S4 V1 S1 147.307(19) . .

loop_
_geom_bond_atom_site_label_1
_geom_bond_atom_site_label_2
_geom_bond_distance
_geom_bond_site_symmetry_2
C1 N1 1.318(2) .
C1 S1 1.7272(18) .
C1 S2 1.7306(18) .
C2 N1 1.477(2) .
C2 C3 1.519(3) .
C2 H2A 0.9900 .
C2 H2B 0.9900 .
C3 C4 1.525(3) .
C3 H3A 0.9900 .
C3 H3B 0.9900 .
C4 C5 1.524(3) .
C4 H4A 0.9900 .
C4 H4B 0.9900 .
C5 C6 1.520(3) .
C5 H5A 0.9900 .
C5 H5B 0.9900 .
C6 N1 1.478(2) .
C6 H6A 0.9900 .
C6 H6B 0.9900 .
C7 N2 1.312(2) .
C7 S4 1.7274(19) .
C7 S3 1.7328(19) .
C8 N2 1.474(2) .
C8 C9 1.514(3) .
C8 H8A 0.9900 .
C8 H8B 0.9900 .
C9 C10 1.523(3) .
C9 H9A 0.9900 .
C9 H9B 0.9900 .
C10 C11 1.520(3) .
C10 H10A 0.9900 .
C10 H10B 0.9900 .
C11 C12 1.520(3) .
C11 H11A 0.9900 .
C11 H11B 0.9900 .
C12 N2 1.477(2) .
C12 H12A 0.9900 .
C12 H12B 0.9900 .
O1 V1 1.5954(12) .
S1 V1 2.4086(6) .
S2 V1 2.4005(6) .
S3 V1 2.3997(6) .
S4 V1 2.4027(6) .
